data_7235963
loop_
_publ_author_name
'Ru, Jing'
'Zong, Tian-Xiang'
'Ge, Jing-Yuan'
'Yao, Min-Xia'
'Zuo, Jing-Lin'

_publ_section_title
;
 The new dicyanoruthenium(iii) building block with
 2&#x2032;-hydroxyacetophenone imine for heterobimetallic complexes
;
_journal_issue 113
_journal_name_full 'RSC Advances'
_journal_page_first 93470
_journal_paper_doi 10.1039/C5RA15752H
_journal_volume 5
_journal_year 2015
_chemical_formula_sum 'C46 H34 Mn N6 O4 Ru'
_chemical_formula_weight 890.80
_space_group_IT_number 2
_space_group_name_Hall '-P 1'
_space_group_name_H-M_alt 'P -1'
_symmetry_cell_setting triclinic
_symmetry_space_group_name_H-M 'P -1'
_atom_sites_solution_hydrogens geom
_atom_sites_solution_primary direct
_atom_sites_solution_secondary difmap
_audit_creation_method SHELXL-97
_audit_update_record
;
2015-07-21 deposited with the CCDC.
2015-11-04 downloaded from the CCDC.
;
_cell_angle_alpha 82.361(4)
_cell_angle_beta 78.858(4)
_cell_angle_gamma 67.126(3)
_cell_formula_units_Z 2
_cell_length_a 11.680(3)
_cell_length_b 13.560(3)
_cell_length_c 17.386(4)
_cell_measurement_reflns_used 3711
_cell_measurement_temperature 293(2)
_cell_measurement_theta_max 27.140
_cell_measurement_theta_min 2.393
_cell_volume 2484.2(10)
_computing_cell_refinement 'Bruker SMART'
_computing_data_collection 'Bruker SMART'
_computing_data_reduction 'Bruker SAINT'
_computing_molecular_graphics 'Bruker SHELXTL'
_computing_publication_material 'Bruker SHELXTL'
_computing_structure_refinement 'SHELXL-97 (Sheldrick, 1997)'
_computing_structure_solution 'SHELXS-97 (Sheldrick, 1990)'
_diffrn_ambient_temperature 293(2)
_diffrn_measured_fraction_theta_full 0.995
_diffrn_measured_fraction_theta_max 0.995
_diffrn_measurement_device_type 'CCD area detector'
_diffrn_measurement_method 'phi and omega scans'
_diffrn_radiation_monochromator graphite
_diffrn_radiation_source 'fine-focus sealed tube'
_diffrn_radiation_type MoK\a
_diffrn_radiation_wavelength 0.71073
_diffrn_reflns_av_R_equivalents 0.0188
_diffrn_reflns_av_sigmaI/netI 0.0399
_diffrn_reflns_limit_h_max 13
_diffrn_reflns_limit_h_min -10
_diffrn_reflns_limit_k_max 16
_diffrn_reflns_limit_k_min -16
_diffrn_reflns_limit_l_max 20
_diffrn_reflns_limit_l_min -16
_diffrn_reflns_number 13903
_diffrn_reflns_theta_full 25.01
_diffrn_reflns_theta_max 25.01
_diffrn_reflns_theta_min 1.20
_exptl_absorpt_coefficient_mu 0.600
_exptl_absorpt_correction_T_max 0.9260
_exptl_absorpt_correction_T_min 0.8945
_exptl_absorpt_correction_type multi-scan
_exptl_absorpt_process_details sadabs
_exptl_crystal_colour dark-green
_exptl_crystal_density_diffrn 1.191
_exptl_crystal_density_method 'not measured'
_exptl_crystal_description block
_exptl_crystal_F_000 906
_exptl_crystal_size_max 0.19
_exptl_crystal_size_mid 0.15
_exptl_crystal_size_min 0.13
_platon_squeeze_details
;
;
_refine_diff_density_max 0.572
_refine_diff_density_min -0.903
_refine_diff_density_rms 0.083
_refine_ls_extinction_method none
_refine_ls_goodness_of_fit_ref 1.106
_refine_ls_hydrogen_treatment mixed
_refine_ls_matrix_type full
_refine_ls_number_parameters 499
_refine_ls_number_reflns 8712
_refine_ls_number_restraints 0
_refine_ls_restrained_S_all 1.106
_refine_ls_R_factor_all 0.0904
_refine_ls_R_factor_gt 0.0654
_refine_ls_shift/su_max 0.000
_refine_ls_shift/su_mean 0.000
_refine_ls_structure_factor_coef Fsqd
_refine_ls_weighting_details 'calc w=1/[\s^2^(Fo^2^)+(0.0732P)^2^+5.3092P] where P=(Fo^2^+2Fc^2^)/3'
_refine_ls_weighting_scheme calc
_refine_ls_wR_factor_gt 0.1728
_refine_ls_wR_factor_ref 0.1830
_reflns_number_gt 5667
_reflns_number_total 8712
_reflns_threshold_expression >2sigma(I)
_cod_data_source_file c5ra15752h2.cif
_cod_data_source_block 20140825f
_cod_depositor_comments
;
The following automatic conversions were performed:

data item '_symmetry_cell_setting' value 'Triclinic' was changed to
'triclinic' in accordance with the
/home/saulius/struct/COD-crude-data/automatic-downloads/DataCite-retrospective/RSC/depositions/lib/dictionaries/cif_core.dic
dictionary named 'cif_core.dic' version 2.4.2 last updated on
2011-04-26.

Automatic conversion script
Id: cif_fix_values 6909 2019-04-08 15:41:33Z antanas 
;
_cod_original_sg_symbol_H-M P-1
_cod_database_code 7235963

loop_
_symmetry_equiv_pos_as_xyz
'x, y, z'
'-x, -y, -z'

loop_
_atom_site_label
_atom_site_type_symbol
_atom_site_fract_x
_atom_site_fract_y
_atom_site_fract_z
_atom_site_U_iso_or_equiv
_atom_site_adp_type
_atom_site_occupancy
_atom_site_symmetry_multiplicity
_atom_site_calc_flag
_atom_site_refinement_flags
_atom_site_disorder_assembly
_atom_site_disorder_group
Mn1 Mn 0.25156(8) 0.25114(7) 0.75195(5) 0.0395(2) Uani 1 1 d . A .
Ru1 Ru 0.0000 0.5000 1.0000 0.03572(19) Uani 1 2 d S . .
Ru2 Ru 0.5000 0.0000 0.5000 0.0419(2) Uani 1 2 d S . .
C1 C 0.1794(4) 0.4555(3) 1.1380(2) 0.0500(15) Uani 1 1 d G . .
C2 C 0.2340(4) 0.4521(3) 1.20312(19) 0.0627(19) Uani 1 1 d G . .
H2 H 0.2188 0.4117 1.2486 0.075 Uiso 1 1 calc R . .
C3 C 0.3113(4) 0.5092(4) 1.2002(3) 0.081(2) Uani 1 1 d G . .
H3 H 0.3478 0.5070 1.2438 0.098 Uiso 1 1 calc R . .
C4 C 0.3340(4) 0.5697(4) 1.1322(3) 0.089(3) Uani 1 1 d G . .
H4 H 0.3857 0.6080 1.1302 0.107 Uiso 1 1 calc R . .
C5 C 0.2794(4) 0.5731(3) 1.0671(2) 0.070(2) Uani 1 1 d G . .
H5 H 0.2946 0.6136 1.0215 0.084 Uiso 1 1 calc R . .
C6 C 0.2021(4) 0.5160(3) 1.0700(2) 0.0538(16) Uani 1 1 d G . .
C7 C 0.1134(6) 0.3824(4) 1.1413(3) 0.0470(14) Uani 1 1 d . . .
C8 C 0.1271(8) 0.2938(6) 1.2057(4) 0.081(2) Uani 1 1 d . . .
H8A H 0.0889 0.2470 1.1950 0.122 Uiso 1 1 calc R . .
H8B H 0.0864 0.3245 1.2552 0.122 Uiso 1 1 calc R . .
H8C H 0.2147 0.2537 1.2079 0.122 Uiso 1 1 calc R . .
C9 C 0.2445(7) 0.5377(5) 0.6292(4) 0.0592(17) Uani 1 1 d . . .
H9 H 0.3216 0.5330 0.6397 0.071 Uiso 1 1 calc R . .
C10 C 0.1786(8) 0.6228(6) 0.5840(4) 0.072(2) Uani 1 1 d . . .
H10 H 0.2106 0.6757 0.5642 0.086 Uiso 1 1 calc R . .
C11 C 0.0648(7) 0.6309(5) 0.5673(4) 0.0579(18) Uani 1 1 d . . .
C12 C -0.0068(8) 0.7238(5) 0.5194(4) 0.071(2) Uani 1 1 d . . .
H12 H 0.0253 0.7768 0.5006 0.085 Uiso 1 1 calc R . .
C13 C -0.1203(8) 0.7333(6) 0.5020(4) 0.080(2) Uani 1 1 d . . .
H13 H -0.1637 0.7925 0.4711 0.096 Uiso 1 1 calc R . .
C14 C -0.1702(7) 0.6587(6) 0.5287(4) 0.070 Uani 1 1 d . . .
H14 H -0.2460 0.6658 0.5146 0.084 Uiso 1 1 calc R . .
C15 C -0.1078(6) 0.5679(5) 0.5788(3) 0.057 Uani 1 1 d . . .
H15 H -0.1454 0.5190 0.5994 0.068 Uiso 1 1 calc R . .
C16 C 0.0135(6) 0.5532(6) 0.5968(4) 0.0587(17) Uani 1 1 d . . .
C17 C 0.0815(6) 0.4633(5) 0.6448(3) 0.0505(15) Uani 1 1 d . . .
C18 C 0.0351(6) 0.3803(5) 0.6741(3) 0.0500(15) Uani 1 1 d . A .
H18 H -0.0437 0.3904 0.6630 0.060 Uiso 1 1 calc R . .
C19 C 0.0266(9) 0.2177(8) 0.7394(7) 0.108(3) Uani 1 1 d . A 1
C20 C -0.0937(6) 0.2339(6) 0.7203(4) 0.0661(19) Uani 1 1 d . A 1
H20 H -0.1356 0.2916 0.6877 0.079 Uiso 1 1 calc R A 1
C21 C -0.1448(9) 0.1547(8) 0.7549(6) 0.108 Uani 1 1 d . A 1
H21 H -0.2255 0.1655 0.7470 0.130 Uiso 1 1 calc R A 1
C22 C -0.0845(9) 0.0657(9) 0.7982(7) 0.120(4) Uani 1 1 d . A 1
H22 H -0.1196 0.0140 0.8146 0.144 Uiso 1 1 calc R A 1
C23 C 0.0373(7) 0.0515(6) 0.8190(5) 0.073(2) Uani 1 1 d . A 1
H23 H 0.0783 -0.0043 0.8532 0.088 Uiso 1 1 calc R A 1
C24 C 0.0894(8) 0.1321(8) 0.7818(6) 0.103(3) Uani 1 1 d . A 1
C25 C 0.2835(6) 0.0423(5) 0.8346(4) 0.0542(16) Uani 1 1 d . A .
H25 H 0.2543 -0.0132 0.8500 0.065 Uiso 1 1 calc R . .
C26 C 0.4026(5) 0.0283(4) 0.8536(3) 0.0435(14) Uani 1 1 d . . .
C27 C 0.4758(6) -0.0710(4) 0.8957(3) 0.0491(15) Uani 1 1 d . . .
C28 C 0.4418(7) -0.1623(5) 0.9115(4) 0.068(2) Uani 1 1 d . . .
H28 H 0.3694 -0.1588 0.8946 0.082 Uiso 1 1 calc R . .
C29 C 0.5086(9) -0.2539(6) 0.9496(4) 0.082(2) Uani 1 1 d . . .
H29 H 0.4854 -0.3131 0.9556 0.098 Uiso 1 1 calc R . .
C30 C 0.6099(8) -0.2584(6) 0.9791(5) 0.078(2) Uani 1 1 d . . .
H30 H 0.6528 -0.3182 1.0097 0.093 Uiso 1 1 calc R . .
C31 C 0.6480(7) -0.1732(6) 0.9630(4) 0.074(2) Uani 1 1 d . . .
H31 H 0.7214 -0.1788 0.9796 0.089 Uiso 1 1 calc R . .
C32 C 0.5827(7) -0.0804(6) 0.9234(4) 0.0669(19) Uani 1 1 d . . .
C33 C 0.6228(6) 0.0069(5) 0.9063(4) 0.0603(18) Uani 1 1 d . . .
H33 H 0.6953 0.0010 0.9242 0.072 Uiso 1 1 calc R . .
C34 C 0.5629(5) 0.0972(5) 0.8659(3) 0.0499(15) Uani 1 1 d . . .
H34 H 0.5935 0.1523 0.8561 0.060 Uiso 1 1 calc R . .
C35 C 0.4522(5) 0.1077(5) 0.8384(3) 0.0473(14) Uani 1 1 d . A .
C36 C 0.2703(7) -0.1739(6) 0.6804(4) 0.070(2) Uani 1 1 d . . .
H36 H 0.3065 -0.2164 0.7225 0.084 Uiso 1 1 calc R . .
C37 C 0.1466(8) -0.1548(7) 0.6781(5) 0.083(2) Uani 1 1 d . . .
H37 H 0.1003 -0.1823 0.7185 0.100 Uiso 1 1 calc R . .
C38 C 0.0916(7) -0.0941(7) 0.6148(5) 0.077(2) Uani 1 1 d . . .
H38 H 0.0089 -0.0826 0.6112 0.092 Uiso 1 1 calc R . .
C39 C 0.1609(6) -0.0509(6) 0.5574(4) 0.0651(18) Uani 1 1 d . . .
H39 H 0.1226 -0.0072 0.5164 0.078 Uiso 1 1 calc R . .
C40 C 0.2877(5) -0.0711(5) 0.5591(4) 0.0486(14) Uani 1 1 d . . .
C41 C 0.3440(6) -0.1335(5) 0.6238(4) 0.0505(15) Uani 1 1 d . . .
C42 C 0.4760(6) -0.1634(5) 0.6299(4) 0.0537(16) Uani 1 1 d . . .
C43 C 0.5361(8) -0.2526(7) 0.6904(5) 0.095(3) Uani 1 1 d . . .
H43A H 0.6255 -0.2711 0.6813 0.142 Uiso 1 1 calc R . .
H43B H 0.5181 -0.3146 0.6854 0.142 Uiso 1 1 calc R . .
H43C H 0.5023 -0.2281 0.7423 0.142 Uiso 1 1 calc R . .
C44 C 0.0982(5) 0.3894(4) 0.9137(3) 0.0352(12) Uani 1 1 d . . .
C45 C 0.4072(5) 0.0977(5) 0.5922(4) 0.0518(16) Uani 1 1 d . A .
C46 C 0.1975(6) 0.4544(5) 0.6613(3) 0.0444(14) Uani 1 1 d . A .
N1 N 0.0450(4) 0.3852(3) 1.0905(2) 0.0411(11) Uani 1 1 d . . .
H1 H 0.0159 0.3351 1.0948 0.049 Uiso 1 1 calc R . .
N3 N 0.1455(5) 0.3384(4) 0.8641(3) 0.0460(12) Uani 1 1 d . . .
N4 N 0.0892(5) 0.2932(4) 0.7140(3) 0.0529(13) Uani 1 1 d . . .
N5 N 0.2125(5) 0.1271(5) 0.7974(4) 0.0641(15) Uani 1 1 d . . .
N6 N 0.3538(5) 0.1547(5) 0.6415(3) 0.0721(18) Uani 1 1 d . . .
N7 N 0.5456(5) -0.1196(4) 0.5836(3) 0.0556(14) Uani 1 1 d . . .
H7 H 0.6236 -0.1456 0.5894 0.067 Uiso 1 1 calc R . .
O1 O 0.1563(3) 0.5258(3) 1.0027(2) 0.0408(9) Uani 1 1 d . . .
O2 O 0.4017(3) 0.1989(3) 0.7958(2) 0.0465(10) Uani 1 1 d . . .
O3 O 0.2749(4) 0.3772(3) 0.7011(2) 0.0442(9) Uani 1 1 d . . .
O4 O 0.3461(4) -0.0272(4) 0.4980(2) 0.0616(12) Uani 1 1 d . . .

loop_
_atom_site_aniso_label
_atom_site_aniso_U_11
_atom_site_aniso_U_22
_atom_site_aniso_U_33
_atom_site_aniso_U_23
_atom_site_aniso_U_13
_atom_site_aniso_U_12
Mn1 0.0395(4) 0.0354(4) 0.0364(4) -0.0048(3) -0.0052(3) -0.0057(3)
Ru1 0.0456(4) 0.0295(3) 0.0243(3) 0.0003(2) -0.0034(3) -0.0072(3)
Ru2 0.0325(4) 0.0524(4) 0.0353(4) -0.0157(3) -0.0011(3) -0.0077(3)
C1 0.040(3) 0.045(3) 0.047(3) -0.007(3) -0.008(3) 0.005(3)
C2 0.066(4) 0.059(4) 0.043(4) -0.011(3) -0.018(3) 0.006(3)
C3 0.076(5) 0.078(6) 0.079(6) -0.008(4) -0.048(5) 0.001(4)
C4 0.067(5) 0.094(6) 0.110(7) -0.021(6) -0.029(5) -0.023(5)
C5 0.071(5) 0.066(5) 0.076(5) -0.002(4) -0.027(4) -0.023(4)
C6 0.045(4) 0.044(4) 0.056(4) -0.009(3) -0.011(3) 0.005(3)
C7 0.054(4) 0.031(3) 0.037(3) 0.004(2) -0.008(3) 0.003(3)
C8 0.104(6) 0.078(5) 0.037(4) 0.025(3) -0.022(4) -0.011(4)
C9 0.064(4) 0.042(4) 0.063(4) 0.008(3) -0.016(3) -0.011(3)
C10 0.093(6) 0.054(4) 0.061(4) 0.017(3) -0.019(4) -0.023(4)
C11 0.072(5) 0.027(3) 0.055(4) 0.000(3) -0.018(3) 0.006(3)
C12 0.094(6) 0.040(4) 0.043(4) -0.001(3) -0.015(4) 0.014(4)
C13 0.101(6) 0.063(5) 0.049(4) 0.002(4) -0.030(4) 0.007(4)
C14 0.059 0.077 0.051 -0.023 -0.017 0.009
C15 0.061 0.038 0.042 -0.005 -0.017 0.019
C16 0.059(4) 0.059(4) 0.049(4) -0.018(3) -0.006(3) -0.008(3)
C17 0.073(4) 0.043(3) 0.034(3) 0.000(3) -0.003(3) -0.023(3)
C18 0.055(4) 0.046(4) 0.048(3) 0.003(3) -0.017(3) -0.015(3)
C19 0.101(7) 0.092(7) 0.159(10) 0.042(6) -0.062(7) -0.063(6)
C20 0.056(4) 0.060(4) 0.088(5) 0.014(4) -0.029(4) -0.026(3)
C21 0.091 0.118 0.118 0.035 -0.041 -0.042
C22 0.094(7) 0.123(9) 0.159(10) 0.049(8) -0.034(7) -0.071(7)
C23 0.055(4) 0.077(5) 0.093(6) 0.026(4) -0.023(4) -0.035(4)
C24 0.075(6) 0.093(6) 0.149(9) 0.063(6) -0.053(6) -0.047(5)
C25 0.056(4) 0.044(4) 0.066(4) 0.007(3) -0.012(3) -0.024(3)
C26 0.036(3) 0.034(3) 0.049(3) -0.012(3) -0.009(3) 0.004(2)
C27 0.054(4) 0.031(3) 0.037(3) -0.002(2) -0.007(3) 0.011(3)
C28 0.078(5) 0.041(4) 0.074(5) -0.003(3) -0.007(4) -0.012(4)
C29 0.114(7) 0.048(4) 0.062(5) -0.005(4) -0.004(5) -0.013(4)
C30 0.079(6) 0.043(4) 0.072(5) 0.000(4) -0.013(4) 0.018(4)
C31 0.066(5) 0.072(5) 0.055(4) 0.003(4) -0.026(4) 0.012(4)
C32 0.059(5) 0.083(5) 0.053(4) -0.007(4) 0.008(3) -0.027(4)
C33 0.046(4) 0.056(4) 0.055(4) 0.000(3) -0.015(3) 0.008(3)
C34 0.040(3) 0.051(4) 0.050(4) -0.005(3) -0.008(3) -0.006(3)
C35 0.040(3) 0.046(4) 0.041(3) -0.008(3) -0.001(3) -0.002(3)
C36 0.069(5) 0.063(5) 0.063(5) 0.003(4) 0.006(4) -0.018(4)
C37 0.083(6) 0.084(6) 0.086(6) -0.002(5) -0.002(5) -0.041(5)
C38 0.057(5) 0.091(6) 0.094(6) -0.022(5) 0.002(4) -0.042(4)
C39 0.056(4) 0.077(5) 0.062(4) -0.012(4) -0.005(3) -0.023(4)
C40 0.039(3) 0.057(4) 0.047(3) -0.012(3) 0.003(3) -0.017(3)
C41 0.049(4) 0.044(3) 0.049(4) -0.015(3) -0.002(3) -0.005(3)
C42 0.054(4) 0.049(4) 0.042(3) -0.001(3) -0.008(3) -0.002(3)
C43 0.071(5) 0.101(7) 0.088(6) 0.043(5) -0.020(5) -0.017(5)
C44 0.038(3) 0.034(3) 0.024(3) 0.008(2) -0.013(2) -0.003(2)
C45 0.040(3) 0.051(4) 0.062(4) -0.026(3) 0.005(3) -0.014(3)
C46 0.047(4) 0.048(3) 0.034(3) -0.004(3) -0.002(3) -0.014(3)
N1 0.061(3) 0.031(2) 0.026(2) 0.0112(18) -0.005(2) -0.015(2)
N3 0.056(3) 0.037(3) 0.036(3) -0.008(2) -0.015(2) -0.002(2)
N4 0.056(3) 0.048(3) 0.054(3) 0.003(2) -0.022(3) -0.014(3)
N5 0.045(3) 0.061(4) 0.088(4) -0.004(3) -0.017(3) -0.019(3)
N6 0.055(3) 0.099(5) 0.064(4) -0.049(4) 0.024(3) -0.032(3)
N7 0.037(3) 0.063(3) 0.055(3) -0.020(3) -0.003(2) -0.002(3)
O1 0.051(2) 0.030(2) 0.036(2) 0.0017(16) -0.0066(17) -0.0115(17)
O2 0.043(2) 0.036(2) 0.058(3) -0.0033(18) -0.0092(19) -0.0122(18)
O3 0.052(2) 0.040(2) 0.036(2) 0.0066(17) -0.0112(18) -0.0130(19)
O4 0.046(3) 0.096(4) 0.046(3) -0.020(2) -0.004(2) -0.028(3)

loop_
_atom_type_symbol
_atom_type_description
_atom_type_scat_dispersion_real
_atom_type_scat_dispersion_imag
_atom_type_scat_source
C C 0.0033 0.0016 'International Tables Vol C Tables 4.2.6.8 and 6.1.1.4'
H H 0.0000 0.0000 'International Tables Vol C Tables 4.2.6.8 and 6.1.1.4'
Mn Mn 0.3368 0.7283 'International Tables Vol C Tables 4.2.6.8 and 6.1.1.4'
N N 0.0061 0.0033 'International Tables Vol C Tables 4.2.6.8 and 6.1.1.4'
O O 0.0106 0.0060 'International Tables Vol C Tables 4.2.6.8 and 6.1.1.4'
Ru Ru -1.2594 0.8363 'International Tables Vol C Tables 4.2.6.8 and 6.1.1.4'

loop_
_geom_angle_atom_site_label_1
_geom_angle_atom_site_label_2
_geom_angle_atom_site_label_3
_geom_angle
_geom_angle_site_symmetry_1
_geom_angle_site_symmetry_3
O2 Mn1 O3 95.11(17) . .
O2 Mn1 N5 91.1(2) . .
O3 Mn1 N5 173.7(2) . .
O2 Mn1 N4 173.5(2) . .
O3 Mn1 N4 91.29(19) . .
N5 Mn1 N4 82.5(2) . .
O2 Mn1 N3 89.49(17) . .
O3 Mn1 N3 91.54(17) . .
N5 Mn1 N3 89.4(2) . .
N4 Mn1 N3 89.00(19) . .
O2 Mn1 N6 91.2(2) . .
O3 Mn1 N6 91.9(2) . .
N5 Mn1 N6 87.0(2) . .
N4 Mn1 N6 89.9(2) . .
N3 Mn1 N6 176.4(2) . .
O1 Ru1 O1 180.0 2_567 .
O1 Ru1 N1 88.89(17) 2_567 2_567
O1 Ru1 N1 91.11(17) . 2_567
O1 Ru1 N1 91.11(17) 2_567 .
O1 Ru1 N1 88.89(17) . .
N1 Ru1 N1 180.000(1) 2_567 .
O1 Ru1 C44 89.89(18) 2_567 .
O1 Ru1 C44 90.11(18) . .
N1 Ru1 C44 86.94(18) 2_567 .
N1 Ru1 C44 93.06(18) . .
O1 Ru1 C44 90.11(18) 2_567 2_567
O1 Ru1 C44 89.89(18) . 2_567
N1 Ru1 C44 93.06(18) 2_567 2_567
N1 Ru1 C44 86.94(18) . 2_567
C44 Ru1 C44 180.0(2) . 2_567
O4 Ru2 O4 180.0(2) . 2_656
O4 Ru2 N7 91.1(2) . 2_656
O4 Ru2 N7 88.9(2) 2_656 2_656
O4 Ru2 N7 88.9(2) . .
O4 Ru2 N7 91.1(2) 2_656 .
N7 Ru2 N7 180.000(1) 2_656 .
O4 Ru2 C45 90.0(2) . 2_656
O4 Ru2 C45 90.0(2) 2_656 2_656
N7 Ru2 C45 85.4(2) 2_656 2_656
N7 Ru2 C45 94.6(2) . 2_656
O4 Ru2 C45 90.0(2) . .
O4 Ru2 C45 90.0(2) 2_656 .
N7 Ru2 C45 94.6(2) 2_656 .
N7 Ru2 C45 85.4(2) . .
C45 Ru2 C45 180.0(2) 2_656 .
C2 C1 C6 120.0 . .
C2 C1 C7 117.0(4) . .
C6 C1 C7 122.5(4) . .
C1 C2 C3 120.0 . .
C1 C2 H2 120.0 . .
C3 C2 H2 120.0 . .
C2 C3 C4 120.0 . .
C2 C3 H3 120.0 . .
C4 C3 H3 120.0 . .
C5 C4 C3 120.0 . .
C5 C4 H4 120.0 . .
C3 C4 H4 120.0 . .
C6 C5 C4 120.0 . .
C6 C5 H5 120.0 . .
C4 C5 H5 120.0 . .
O1 C6 C5 113.8(3) . .
O1 C6 C1 126.2(3) . .
C5 C6 C1 120.0 . .
N1 C7 C1 124.3(5) . .
N1 C7 C8 115.6(6) . .
C1 C7 C8 120.0(6) . .
C7 C8 H8A 109.5 . .
C7 C8 H8B 109.5 . .
H8A C8 H8B 109.5 . .
C7 C8 H8C 109.5 . .
H8A C8 H8C 109.5 . .
H8B C8 H8C 109.5 . .
C10 C9 C46 121.5(7) . .
C10 C9 H9 119.2 . .
C46 C9 H9 119.2 . .
C9 C10 C11 120.1(7) . .
C9 C10 H10 119.9 . .
C11 C10 H10 119.9 . .
C10 C11 C16 121.4(6) . .
C10 C11 C12 119.9(7) . .
C16 C11 C12 118.8(7) . .
C13 C12 C11 120.8(8) . .
C13 C12 H12 119.6 . .
C11 C12 H12 119.6 . .
C14 C13 C12 121.3(7) . .
C14 C13 H13 119.3 . .
C12 C13 H13 119.3 . .
C13 C14 C15 120.9(7) . .
C13 C14 H14 119.6 . .
C15 C14 H14 119.6 . .
C14 C15 C16 119.7(7) . .
C14 C15 H15 120.2 . .
C16 C15 H15 120.2 . .
C11 C16 C17 119.2(6) . .
C11 C16 C15 118.5(6) . .
C17 C16 C15 122.3(7) . .
C46 C17 C18 119.1(6) . .
C46 C17 C16 119.6(6) . .
C18 C17 C16 121.3(6) . .
N4 C18 C17 127.6(6) . .
N4 C18 H18 116.2 . .
C17 C18 H18 116.2 . .
C24 C19 C20 122.1(8) . .
C24 C19 N4 114.8(8) . .
C20 C19 N4 123.1(8) . .
C19 C20 C21 115.3(7) . .
C19 C20 H20 122.4 . .
C21 C20 H20 122.4 . .
C22 C21 C20 124.8(9) . .
C22 C21 H21 117.6 . .
C20 C21 H21 117.6 . .
C21 C22 C23 119.2(8) . .
C21 C22 H22 120.4 . .
C23 C22 H22 120.4 . .
C22 C23 C24 115.0(7) . .
C22 C23 H23 122.5 . .
C24 C23 H23 122.5 . .
C19 C24 C23 123.1(8) . .
C19 C24 N5 115.9(7) . .
C23 C24 N5 120.7(7) . .
N5 C25 C26 124.9(6) . .
N5 C25 H25 117.6 . .
C26 C25 H25 117.6 . .
C35 C26 C25 122.9(5) . .
C35 C26 C27 116.3(5) . .
C25 C26 C27 120.6(6) . .
C32 C27 C28 115.4(6) . .
C32 C27 C26 121.3(6) . .
C28 C27 C26 123.3(6) . .
C29 C28 C27 123.8(8) . .
C29 C28 H28 118.1 . .
C27 C28 H28 118.1 . .
C28 C29 C30 119.0(8) . .
C28 C29 H29 120.5 . .
C30 C29 H29 120.5 . .
C29 C30 C31 118.8(7) . .
C29 C30 H30 120.6 . .
C31 C30 H30 120.6 . .
C32 C31 C30 122.8(8) . .
C32 C31 H31 118.6 . .
C30 C31 H31 118.6 . .
C31 C32 C27 120.0(7) . .
C31 C32 C33 122.6(7) . .
C27 C32 C33 117.4(7) . .
C34 C33 C32 123.9(7) . .
C34 C33 H33 118.0 . .
C32 C33 H33 118.0 . .
C33 C34 C35 118.9(6) . .
C33 C34 H34 120.6 . .
C35 C34 H34 120.6 . .
O2 C35 C26 123.3(5) . .
O2 C35 C34 114.6(6) . .
C26 C35 C34 122.0(6) . .
C37 C36 C41 123.7(7) . .
C37 C36 H36 118.1 . .
C41 C36 H36 118.1 . .
C36 C37 C38 119.2(8) . .
C36 C37 H37 120.4 . .
C38 C37 H37 120.4 . .
C39 C38 C37 119.1(7) . .
C39 C38 H38 120.4 . .
C37 C38 H38 120.4 . .
C38 C39 C40 121.8(7) . .
C38 C39 H39 119.1 . .
C40 C39 H39 119.1 . .
O4 C40 C39 116.0(6) . .
O4 C40 C41 125.1(5) . .
C39 C40 C41 118.9(6) . .
C36 C41 C40 117.1(6) . .
C36 C41 C42 119.1(6) . .
C40 C41 C42 123.5(6) . .
N7 C42 C41 121.7(6) . .
N7 C42 C43 118.7(6) . .
C41 C42 C43 119.6(6) . .
C42 C43 H43A 109.5 . .
C42 C43 H43B 109.5 . .
H43A C43 H43B 109.5 . .
C42 C43 H43C 109.5 . .
H43A C43 H43C 109.5 . .
H43B C43 H43C 109.5 . .
N3 C44 Ru1 174.0(5) . .
N6 C45 Ru2 177.6(7) . .
O3 C46 C17 128.5(6) . .
O3 C46 C9 113.2(5) . .
C17 C46 C9 118.2(6) . .
C7 N1 Ru1 125.1(4) . .
C7 N1 H1 117.4 . .
Ru1 N1 H1 117.4 . .
C44 N3 Mn1 172.1(5) . .
C18 N4 C19 119.9(6) . .
C18 N4 Mn1 126.3(5) . .
C19 N4 Mn1 113.8(5) . .
C25 N5 C24 119.6(6) . .
C25 N5 Mn1 127.3(5) . .
C24 N5 Mn1 113.0(5) . .
C45 N6 Mn1 172.9(7) . .
C42 N7 Ru2 129.8(4) . .
C42 N7 H7 115.1 . .
Ru2 N7 H7 115.1 . .
C6 O1 Ru1 122.2(3) . .
C35 O2 Mn1 129.8(4) . .
C46 O3 Mn1 127.1(4) . .
C40 O4 Ru2 124.5(4) . .

loop_
_geom_bond_atom_site_label_1
_geom_bond_atom_site_label_2
_geom_bond_distance
_geom_bond_site_symmetry_2
Mn1 O2 1.889(4) .
Mn1 O3 1.909(4) .
Mn1 N5 1.941(6) .
Mn1 N4 1.974(5) .
Mn1 N3 2.296(5) .
Mn1 N6 2.322(5) .
Ru1 O1 1.998(4) 2_567
Ru1 O1 1.998(4) .
Ru1 N1 2.050(4) 2_567
Ru1 N1 2.050(4) .
Ru1 C44 2.101(5) .
Ru1 C44 2.101(6) 2_567
Ru2 O4 1.978(4) .
Ru2 O4 1.978(4) 2_656
Ru2 N7 2.007(6) 2_656
Ru2 N7 2.007(6) .
Ru2 C45 2.067(6) 2_656
Ru2 C45 2.067(6) .
C1 C2 1.3900 .
C1 C6 1.3900 .
C1 C7 1.464(7) .
C2 C3 1.3900 .
C2 H2 0.9300 .
C3 C4 1.3900 .
C3 H3 0.9300 .
C4 C5 1.3900 .
C4 H4 0.9300 .
C5 C6 1.3900 .
C5 H5 0.9300 .
C6 O1 1.348(5) .
C7 N1 1.289(7) .
C7 C8 1.511(8) .
C8 H8A 0.9600 .
C8 H8B 0.9600 .
C8 H8C 0.9600 .
C9 C10 1.357(9) .
C9 C46 1.444(8) .
C9 H9 0.9300 .
C10 C11 1.375(10) .
C10 H10 0.9300 .
C11 C16 1.400(10) .
C11 C12 1.467(8) .
C12 C13 1.370(11) .
C12 H12 0.9300 .
C13 C14 1.344(11) .
C13 H13 0.9300 .
C14 C15 1.437(9) .
C14 H14 0.9300 .
C15 C16 1.442(9) .
C15 H15 0.9300 .
C16 C17 1.431(9) .
C17 C46 1.396(8) .
C17 C18 1.427(8) .
C18 N4 1.283(7) .
C18 H18 0.9300 .
C19 C24 1.322(11) .
C19 C20 1.434(10) .
C19 N4 1.454(9) .
C20 C21 1.436(11) .
C20 H20 0.9300 .
C21 C22 1.349(12) .
C21 H21 0.9300 .
C22 C23 1.469(11) .
C22 H22 0.9300 .
C23 C24 1.470(10) .
C23 H23 0.9300 .
C24 N5 1.488(9) .
C25 N5 1.302(8) .
C25 C26 1.427(8) .
C25 H25 0.9300 .
C26 C35 1.384(8) .
C26 C27 1.470(7) .
C27 C32 1.378(9) .
C27 C28 1.420(9) .
C28 C29 1.348(10) .
C28 H28 0.9300 .
C29 C30 1.356(11) .
C29 H29 0.9300 .
C30 C31 1.369(11) .
C30 H30 0.9300 .
C31 C32 1.367(10) .
C31 H31 0.9300 .
C32 C33 1.411(10) .
C33 C34 1.332(8) .
C33 H33 0.9300 .
C34 C35 1.414(8) .
C34 H34 0.9300 .
C35 O2 1.335(7) .
C36 C37 1.374(10) .
C36 C41 1.380(9) .
C36 H36 0.9300 .
C37 C38 1.387(11) .
C37 H37 0.9300 .
C38 C39 1.377(10) .
C38 H38 0.9300 .
C39 C40 1.403(8) .
C39 H39 0.9300 .
C40 O4 1.347(7) .
C40 C41 1.420(9) .
C41 C42 1.456(9) .
C42 N7 1.287(8) .
C42 C43 1.532(9) .
C43 H43A 0.9600 .
C43 H43B 0.9600 .
C43 H43C 0.9600 .
C44 N3 1.098(7) .
C45 N6 1.148(8) .
C46 O3 1.305(7) .
N1 H1 0.8600 .
N7 H7 0.8600 .

loop_
_geom_torsion_atom_site_label_1
_geom_torsion_atom_site_label_2
_geom_torsion_atom_site_label_3
_geom_torsion_atom_site_label_4
_geom_torsion
_geom_torsion_site_symmetry_1
C6 C1 C2 C3 0.0 .
C7 C1 C2 C3 171.9(4) .
C1 C2 C3 C4 0.0 .
C2 C3 C4 C5 0.0 .
C3 C4 C5 C6 0.0 .
C4 C5 C6 O1 -179.5(4) .
C4 C5 C6 C1 0.0 .
C2 C1 C6 O1 179.5(4) .
C7 C1 C6 O1 8.0(5) .
C2 C1 C6 C5 0.0 .
C7 C1 C6 C5 -171.4(4) .
C2 C1 C7 N1 170.8(4) .
C6 C1 C7 N1 -17.5(7) .
C2 C1 C7 C8 -11.4(6) .
C6 C1 C7 C8 160.2(5) .
C46 C9 C10 C11 -0.4(11) .
C9 C10 C11 C16 0.6(11) .
C9 C10 C11 C12 179.1(6) .
C10 C11 C12 C13 179.9(7) .
C16 C11 C12 C13 -1.6(9) .
C11 C12 C13 C14 0.6(10) .
C12 C13 C14 C15 2.1(11) .
C13 C14 C15 C16 -3.8(9) .
C10 C11 C16 C17 -0.3(10) .
C12 C11 C16 C17 -178.9(5) .
C10 C11 C16 C15 178.4(6) .
C12 C11 C16 C15 -0.1(9) .
C14 C15 C16 C11 2.7(8) .
C14 C15 C16 C17 -178.6(6) .
C11 C16 C17 C46 -0.2(9) .
C15 C16 C17 C46 -178.9(5) .
C11 C16 C17 C18 -178.0(6) .
C15 C16 C17 C18 3.3(9) .
C46 C17 C18 N4 -1.8(10) .
C16 C17 C18 N4 176.1(6) .
C24 C19 C20 C21 4.2(16) .
N4 C19 C20 C21 -175.9(9) .
C19 C20 C21 C22 -4.7(16) .
C20 C21 C22 C23 6.4(18) .
C21 C22 C23 C24 -7.0(15) .
C20 C19 C24 C23 -5.9(19) .
N4 C19 C24 C23 174.2(9) .
C20 C19 C24 N5 -179.5(9) .
N4 C19 C24 N5 0.6(15) .
C22 C23 C24 C19 7.0(16) .
C22 C23 C24 N5 -179.7(9) .
N5 C25 C26 C35 4.3(10) .
N5 C25 C26 C27 -179.8(6) .
C35 C26 C27 C32 4.7(8) .
C25 C26 C27 C32 -171.5(6) .
C35 C26 C27 C28 -176.0(6) .
C25 C26 C27 C28 7.8(9) .
C32 C27 C28 C29 -1.1(10) .
C26 C27 C28 C29 179.6(6) .
C27 C28 C29 C30 4.1(12) .
C28 C29 C30 C31 -5.9(11) .
C29 C30 C31 C32 5.1(12) .
C30 C31 C32 C27 -2.1(11) .
C30 C31 C32 C33 -179.5(7) .
C28 C27 C32 C31 0.0(9) .
C26 C27 C32 C31 179.4(6) .
C28 C27 C32 C33 177.5(6) .
C26 C27 C32 C33 -3.2(9) .
C31 C32 C33 C34 178.1(7) .
C27 C32 C33 C34 0.7(10) .
C32 C33 C34 C35 0.2(10) .
C25 C26 C35 O2 -9.0(9) .
C27 C26 C35 O2 174.9(5) .
C25 C26 C35 C34 172.2(5) .
C27 C26 C35 C34 -3.9(8) .
C33 C34 C35 O2 -177.3(5) .
C33 C34 C35 C26 1.6(9) .
C41 C36 C37 C38 1.8(12) .
C36 C37 C38 C39 -2.5(12) .
C37 C38 C39 C40 3.2(11) .
C38 C39 C40 O4 177.8(6) .
C38 C39 C40 C41 -3.1(10) .
C37 C36 C41 C40 -1.6(10) .
C37 C36 C41 C42 -176.8(7) .
O4 C40 C41 C36 -178.7(6) .
C39 C40 C41 C36 2.2(9) .
O4 C40 C41 C42 -3.9(9) .
C39 C40 C41 C42 177.1(6) .
C36 C41 C42 N7 -172.7(6) .
C40 C41 C42 N7 12.5(9) .
C36 C41 C42 C43 10.0(9) .
C40 C41 C42 C43 -164.7(7) .
O1 Ru1 C44 N3 82(5) 2_567
O1 Ru1 C44 N3 -98(5) .
N1 Ru1 C44 N3 -7(5) 2_567
N1 Ru1 C44 N3 173(5) .
C44 Ru1 C44 N3 -88(100) 2_567
O4 Ru2 C45 N6 -80(14) .
O4 Ru2 C45 N6 100(14) 2_656
N7 Ru2 C45 N6 11(14) 2_656
N7 Ru2 C45 N6 -169(14) .
C45 Ru2 C45 N6 131(100) 2_656
C18 C17 C46 O3 0.6(9) .
C16 C17 C46 O3 -177.3(6) .
C18 C17 C46 C9 178.3(5) .
C16 C17 C46 C9 0.4(8) .
C10 C9 C46 O3 177.9(6) .
C10 C9 C46 C17 -0.1(9) .
C1 C7 N1 Ru1 -5.8(8) .
C8 C7 N1 Ru1 176.3(4) .
O1 Ru1 N1 C7 -154.5(5) 2_567
O1 Ru1 N1 C7 25.5(5) .
N1 Ru1 N1 C7 -2(100) 2_567
C44 Ru1 N1 C7 115.6(5) .
C44 Ru1 N1 C7 -64.4(5) 2_567
Ru1 C44 N3 Mn1 45(8) .
O2 Mn1 N3 C44 89(3) .
O3 Mn1 N3 C44 -6(3) .
N5 Mn1 N3 C44 -180(100) .
N4 Mn1 N3 C44 -97(3) .
N6 Mn1 N3 C44 -170(3) .
C17 C18 N4 C19 179.6(7) .
C17 C18 N4 Mn1 3.5(10) .
C24 C19 N4 C18 -178.4(9) .
C20 C19 N4 C18 1.7(14) .
C24 C19 N4 Mn1 -1.7(12) .
C20 C19 N4 Mn1 178.4(8) .
O2 Mn1 N4 C18 165.2(14) .
O3 Mn1 N4 C18 -3.0(6) .
N5 Mn1 N4 C18 178.1(6) .
N3 Mn1 N4 C18 88.5(5) .
N6 Mn1 N4 C18 -94.9(6) .
O2 Mn1 N4 C19 -11(2) .
O3 Mn1 N4 C19 -179.4(6) .
N5 Mn1 N4 C19 1.7(6) .
N3 Mn1 N4 C19 -87.9(6) .
N6 Mn1 N4 C19 88.7(6) .
C26 C25 N5 C24 -179.5(7) .
C26 C25 N5 Mn1 4.4(10) .
C19 C24 N5 C25 -175.9(9) .
C23 C24 N5 C25 10.4(13) .
C19 C24 N5 Mn1 0.8(12) .
C23 C24 N5 Mn1 -173.0(7) .
O2 Mn1 N5 C25 -6.5(6) .
O3 Mn1 N5 C25 165.0(16) .
N4 Mn1 N5 C25 175.0(6) .
N3 Mn1 N5 C25 -95.9(6) .
N6 Mn1 N5 C25 84.7(6) .
O2 Mn1 N5 C24 177.2(6) .
O3 Mn1 N5 C24 -11(2) .
N4 Mn1 N5 C24 -1.3(6) .
N3 Mn1 N5 C24 87.7(6) .
N6 Mn1 N5 C24 -91.6(6) .
Ru2 C45 N6 Mn1 164(10) .
O2 Mn1 N6 C45 59(4) .
O3 Mn1 N6 C45 154(4) .
N5 Mn1 N6 C45 -32(4) .
N4 Mn1 N6 C45 -114(4) .
N3 Mn1 N6 C45 -42(6) .
C41 C42 N7 Ru2 4.3(9) .
C43 C42 N7 Ru2 -178.5(5) .
O4 Ru2 N7 C42 -19.5(6) .
O4 Ru2 N7 C42 160.5(6) 2_656
N7 Ru2 N7 C42 123(100) 2_656
C45 Ru2 N7 C42 -109.4(6) 2_656
C45 Ru2 N7 C42 70.6(6) .
C5 C6 O1 Ru1 -157.4(2) .
C1 C6 O1 Ru1 23.1(5) .
O1 Ru1 O1 C6 -90(100) 2_567
N1 Ru1 O1 C6 146.9(3) 2_567
N1 Ru1 O1 C6 -33.1(3) .
C44 Ru1 O1 C6 -126.1(3) .
C44 Ru1 O1 C6 53.9(3) 2_567
C26 C35 O2 Mn1 4.8(8) .
C34 C35 O2 Mn1 -176.4(4) .
O3 Mn1 O2 C35 -177.0(5) .
N5 Mn1 O2 C35 2.1(5) .
N4 Mn1 O2 C35 14.8(19) .
N3 Mn1 O2 C35 91.5(5) .
N6 Mn1 O2 C35 -85.0(5) .
C17 C46 O3 Mn1 -1.3(8) .
C9 C46 O3 Mn1 -179.1(4) .
O2 Mn1 O3 C46 -176.7(4) .
N5 Mn1 O3 C46 12(2) .
N4 Mn1 O3 C46 2.0(5) .
N3 Mn1 O3 C46 -87.0(4) .
N6 Mn1 O3 C46 92.0(4) .
C39 C40 O4 Ru2 158.7(4) .
C41 C40 O4 Ru2 -20.4(8) .
O4 Ru2 O4 C40 -29(100) 2_656
N7 Ru2 O4 C40 -153.7(5) 2_656
N7 Ru2 O4 C40 26.3(5) .
C45 Ru2 O4 C40 120.9(5) 2_656
C45 Ru2 O4 C40 -59.1(5) .

loop_
_platon_squeeze_void_nr
_platon_squeeze_void_average_x
_platon_squeeze_void_average_y
_platon_squeeze_void_average_z
_platon_squeeze_void_volume
_platon_squeeze_void_count_electrons
_platon_squeeze_void_content
1 -0.010 0.010 0.010 803 232 ' '
